data_2107500
loop_
_publ_author_name
'Davarc\?i, Derya'
'G\"ur, R\"u\,st\"u'
'Be\,sli, Serap'
'\,Senkuytu, Elif'
'Zorlu, Yunus'

_publ_section_title
;
 Silver(I) coordination polymers assembled from flexible
 cyclotriphosphazene ligand: structures, topologies and investigation of
 the counteranion effects
;
_journal_issue 3
_journal_name_full 'Acta Crystallographica Section B'
_journal_page_first 344
_journal_page_last 356
_journal_paper_doi 10.1107/S2052520616002663
_journal_volume 72
_journal_year 2016
_chemical_formula_moiety 'C32 H27 Ag2 N10 O6 P3, 2(BF4)'
_chemical_formula_sum 'C32 H27 Ag2 B2 F8 N10 O6 P3'
_chemical_formula_weight 1129.90
_space_group_crystal_system triclinic
_space_group_IT_number 1
_space_group_name_Hall 'P 1'
_space_group_name_H-M_alt 'P 1'
_symmetry_space_group_name_Hall 'P 1'
_symmetry_space_group_name_H-M 'P 1'
_atom_sites_solution_hydrogens geom
_audit_creation_method 'APEX2 v2014.11-0'
_cell_angle_alpha 99.386(5)
_cell_angle_beta 99.515(5)
_cell_angle_gamma 103.137(5)
_cell_formula_units_Z 1
_cell_length_a 8.1432(8)
_cell_length_b 9.8790(10)
_cell_length_c 13.5670(15)
_cell_measurement_temperature 300.(2)
_cell_volume 1025.10(19)
_computing_cell_refinement 'APEX2 (Bruker AXS)'
_computing_data_collection 'APEX2 (Bruker AXS)'
_computing_data_reduction 'SAINT (Bruker AXS)'
_computing_molecular_graphics 'MERCURY (Macrae et al., 2006)'
_computing_publication_material 'PLATON V1.16 (Spek, 2009), SHELXTL V6.14 (Bruker AXS)'
_computing_structure_refinement 'SHELXTL V6.14 (Bruker AXS)'
_computing_structure_solution 'SHELXTL V6.14 (Bruker AXS)'
_diffrn_ambient_temperature 300.(2)
_diffrn_detector_area_resol_mean 8.3333
_diffrn_measured_fraction_theta_full 0.994
_diffrn_measured_fraction_theta_max 0.994
_diffrn_measurement_device_type 'Bruker APEX II QUAZAR three-circle diffractometer'
_diffrn_measurement_method '\f and \w scans'
_diffrn_radiation_monochromator 'multilayer QUAZAR mirrors'
_diffrn_radiation_type MoK\a
_diffrn_radiation_wavelength 0.71073
_diffrn_reflns_av_R_equivalents 0.0546
_diffrn_reflns_limit_h_max 9
_diffrn_reflns_limit_h_min -9
_diffrn_reflns_limit_k_max 11
_diffrn_reflns_limit_k_min -11
_diffrn_reflns_limit_l_max 16
_diffrn_reflns_limit_l_min -16
_diffrn_reflns_number 12958
_diffrn_reflns_theta_full 25.25
_diffrn_reflns_theta_max 25.25
_diffrn_reflns_theta_min 2.92
_exptl_absorpt_coefficient_mu 1.166
_exptl_absorpt_correction_T_max 0.85
_exptl_absorpt_correction_T_min 0.60
_exptl_absorpt_correction_type multi-scan
_exptl_absorpt_process_details 'SADABS (Bruker AXS)'
_exptl_crystal_colour colorless
_exptl_crystal_density_diffrn 1.830
_exptl_crystal_density_method 'not measured'
_exptl_crystal_description block
_exptl_crystal_F_000 558
_exptl_crystal_size_max 0.493
_exptl_crystal_size_mid 0.471
_exptl_crystal_size_min 0.145
_refine_diff_density_max 1.742
_refine_diff_density_min -1.131
_refine_ls_abs_structure_details
;
Flack x determined using 2307 quotients [(I+)-(I-)]/[(I+)+(I-)]
(Parsons, Flack and Wagner, Acta Cryst. B69 (2013) 249-259).
;
_refine_ls_abs_structure_Flack 0.12(2)
_refine_ls_extinction_method none
_refine_ls_goodness_of_fit_ref 1.110
_refine_ls_hydrogen_treatment constr
_refine_ls_matrix_type full
_refine_ls_number_parameters 569
_refine_ls_number_reflns 6792
_refine_ls_number_restraints 69
_refine_ls_restrained_S_all 1.111
_refine_ls_R_factor_all 0.0796
_refine_ls_R_factor_gt 0.0748
_refine_ls_shift/su_max 0.001
_refine_ls_shift/su_mean 0.000
_refine_ls_structure_factor_coef Fsqd
_refine_ls_weighting_details 'w=1/[\s^2^(Fo^2^)+(0.1602P)^2^+0.0722P] where P=(Fo^2^+2Fc^2^)/3'
_refine_ls_weighting_scheme calc
_refine_ls_wR_factor_gt 0.2109
_refine_ls_wR_factor_ref 0.2174
_reflns_number_gt 6089
_reflns_number_total 6792
_reflns_threshold_expression 'I > 2\s(I)'
_cod_data_source_file xk5028sup1.cif
_cod_data_source_block CCDC1422435
_cod_depositor_comments 'Adding full bibliography for 2107497--2107503.cif.'
_cod_database_code 2107500
_cod_database_fobs_code 2107500

loop_
_space_group_symop_operation_xyz
'x, y, z'

loop_
_atom_site_type_symbol
_atom_site_label
_atom_site_fract_x
_atom_site_fract_y
_atom_site_fract_z
_atom_site_U_iso_or_equiv
_atom_site_adp_type
_atom_site_calc_flag
_atom_site_occupancy
Ag Ag1 0.84901(13) 1.17851(9) 0.91032(8) 0.0609(4) Uani d 1
Ag Ag2 0.43723(15) 0.02437(13) 0.39677(10) 0.0689(5) Uani d 1
B B1 0.415(8) 0.833(6) 0.121(4) 0.145(4) Uani d 1
B B2 0.438(6) 0.231(6) 0.701(4) 0.140(4) Uani d 1
C C1 0.1463(16) 0.1677(13) 0.4267(9) 0.038(3) Uani d 1
H H1 0.2156 0.1997 0.492 0.045 Uiso calc 1
C C2 0.0011(15) 0.2145(10) 0.4036(9) 0.030(2) Uani d 1
C C3 -0.0980(19) 0.1763(14) 0.3077(11) 0.046(3) Uani d 1
H H3 -0.1936 0.2113 0.2913 0.055 Uiso calc 1
C C4 -0.0539(18) 0.0847(15) 0.2354(11) 0.047(3) Uani d 1
H H4 -0.1217 0.0546 0.1697 0.056 Uiso calc 1
C C5 0.089(2) 0.0382(15) 0.2603(11) 0.047(3) Uani d 1
H H5 0.1197 -0.0218 0.2104 0.056 Uiso calc 1
C C6 -0.0820(19) 0.4125(13) 0.1175(10) 0.041(3) Uani d 1
H H6 -0.0059 0.3624 0.142 0.05 Uiso calc 1
C C7 -0.0714(17) 0.5448(13) 0.1736(9) 0.036(3) Uani d 1
C C8 -0.177(2) 0.6212(17) 0.1404(10) 0.051(3) Uani d 1
H H8 -0.1673 0.7129 0.1752 0.061 Uiso calc 1
C C9 -0.307(3) 0.556(2) 0.0493(11) 0.069(5) Uani d 1
H H9 -0.3864 0.6036 0.025 0.082 Uiso calc 1
C C10 -0.311(2) 0.4236(18) -0.0014(11) 0.055(4) Uani d 1
H H10 -0.3959 0.3804 -0.0598 0.066 Uiso calc 1
C C11 -0.2626(15) 0.8759(10) 0.3971(9) 0.031(2) Uani d 1
H H11 -0.3188 0.8396 0.3292 0.038 Uiso calc 1
C C12 -0.1134(14) 0.8434(10) 0.4318(8) 0.026(2) Uani d 1
C C13 -0.0257(19) 0.8979(15) 0.5312(10) 0.045(3) Uani d 1
H H13 0.079 0.8797 0.5556 0.054 Uiso calc 1
C C14 -0.1001(19) 0.9812(14) 0.5939(9) 0.040(3) Uani d 1
H H14 -0.0506 1.0181 0.6628 0.048 Uiso calc 1
C C15 -0.2520(19) 1.0056(13) 0.5476(12) 0.043(3) Uani d 1
H H15 -0.3001 1.0638 0.5886 0.052 Uiso calc 1
C C16 0.5385(16) 0.3876(13) 0.4220(11) 0.039(3) Uani d 1
H H16 0.5766 0.3837 0.4897 0.047 Uiso calc 1
C C17 0.4947(14) 0.5102(12) 0.4023(9) 0.031(2) Uani d 1
C C18 0.4464(19) 0.5253(16) 0.3040(11) 0.046(3) Uani d 1
H H18 0.4192 0.6072 0.2891 0.055 Uiso calc 1
C C19 0.441(2) 0.4115(18) 0.2286(12) 0.056(4) Uani d 1
H H19 0.4078 0.4152 0.1604 0.067 Uiso calc 1
C C20 0.483(2) 0.2930(16) 0.2533(12) 0.053(3) Uani d 1
H H20 0.4798 0.2188 0.2006 0.064 Uiso calc 1
C C21 0.6070(18) 0.9191(13) 0.7552(10) 0.042(3) Uani d 1
H H21 0.5654 0.9934 0.7364 0.051 Uiso calc 1
C C22 0.5405(15) 0.7823(12) 0.6951(9) 0.034(2) Uani d 1
C C23 0.597(2) 0.6709(13) 0.7238(10) 0.049(3) Uani d 1
H H23 0.5517 0.5789 0.6851 0.058 Uiso calc 1
C C24 0.724(3) 0.6989(17) 0.8126(11) 0.067(5) Uani d 1
H H24 0.7649 0.6262 0.8348 0.08 Uiso calc 1
C C25 0.788(2) 0.8387(18) 0.8669(10) 0.058(4) Uani d 1
H H25 0.8744 0.8581 0.9251 0.07 Uiso calc 1
C C26 -0.0679(18) 0.3762(14) 0.7330(10) 0.043(3) Uani d 1
H H26 -0.1563 0.3044 0.689 0.051 Uiso calc 1
C C27 0.0011(16) 0.4936(14) 0.6978(10) 0.040(3) Uani d 1
C C28 0.130(2) 0.6009(16) 0.7591(12) 0.062(4) Uani d 1
H H28 0.1751 0.6834 0.7374 0.074 Uiso calc 1
C C29 0.190(2) 0.581(2) 0.8557(12) 0.070(5) Uani d 1
H H29 0.2811 0.6504 0.9002 0.084 Uiso calc 1
C C30 0.117(2) 0.4616(19) 0.8854(11) 0.058(4) Uani d 1
H H30 0.1618 0.4494 0.9501 0.07 Uiso calc 1
C C31 1.228(4) 1.115(3) 0.972(2) 0.098(4) Uani d 1
C C32 1.347(4) 1.053(3) 0.924(2) 0.100(4) Uani d 1
H H32A 1.455 1.073 0.9713 0.149 Uiso calc 1
H H32B 1.3651 1.0932 0.8652 0.149 Uiso calc 1
H H32C 1.2999 0.9521 0.9022 0.149 Uiso calc 1
F F1 0.430(4) 0.866(3) 0.2156(16) 0.149(4) Uani d 1
F F2 0.375(3) 0.676(3) 0.1255(17) 0.148(4) Uani d 1
F F3 0.251(3) 0.840(2) 0.0780(15) 0.142(4) Uani d 1
F F4 0.510(4) 0.836(3) 0.0528(17) 0.145(4) Uani d 1
F F5 0.330(3) 0.309(3) 0.7099(16) 0.143(4) Uani d 1
F F6 0.555(2) 0.227(2) 0.7739(14) 0.134(4) Uani d 1
F F7 0.310(3) 0.099(2) 0.6773(15) 0.142(4) Uani d 1
F F8 0.486(3) 0.236(3) 0.6149(16) 0.142(4) Uani d 1
N N1 0.2257(12) 0.5139(10) 0.5418(7) 0.031(2) Uani d 1
N N2 0.2432(12) 0.7223(9) 0.4317(7) 0.0293(19) Uani d 1
N N3 -0.0585(13) 0.5277(10) 0.4136(8) 0.034(2) Uani d 1
N N4 -0.1942(18) 0.3532(13) 0.0308(8) 0.047(3) Uani d 1
N N5 -0.3319(13) 0.9588(10) 0.4576(8) 0.036(2) Uani d 1
N N6 -0.0154(19) 0.3600(14) 0.8259(9) 0.056(3) Uani d 1
N N7 0.1907(13) 0.0777(10) 0.3583(9) 0.039(2) Uani d 1
N N8 0.7310(16) 0.9450(11) 0.8403(8) 0.044(3) Uani d 1
N N9 0.5295(15) 0.2785(12) 0.3517(10) 0.048(3) Uani d 1
N N10 1.140(3) 1.159(3) 1.0065(18) 0.098(4) Uani d 1
O O1 -0.0450(10) 0.2999(8) 0.4833(7) 0.0354(18) Uani d 1
O O2 -0.0684(12) 0.5048(9) 0.5992(7) 0.0392(19) Uani d 1
O O3 0.4154(12) 0.7744(9) 0.6111(7) 0.043(2) Uani d 1
O O4 0.5083(10) 0.6218(8) 0.4842(7) 0.0342(17) Uani d 1
O O5 0.0627(11) 0.5996(9) 0.2582(6) 0.0380(18) Uani d 1
O O6 -0.0502(11) 0.7663(8) 0.3562(6) 0.0329(17) Uani d 1
P P1 0.0212(3) 0.4678(3) 0.5051(2) 0.0278(6) Uani d 1
P P2 0.0503(3) 0.6496(2) 0.3728(2) 0.0266(6) Uani d 1
P P3 0.3360(3) 0.6502(3) 0.5132(2) 0.0279(6) Uani d 1

loop_
_atom_site_aniso_label
_atom_site_aniso_U_11
_atom_site_aniso_U_22
_atom_site_aniso_U_33
_atom_site_aniso_U_12
_atom_site_aniso_U_13
_atom_site_aniso_U_23
Ag1 0.0773(8) 0.0388(6) 0.0478(6) 0.0135(5) -0.0153(5) -0.0125(4)
Ag2 0.0639(7) 0.0738(8) 0.0724(8) 0.0525(6) -0.0033(6) -0.0058(6)
B1 0.187(9) 0.165(9) 0.105(6) 0.096(8) 0.021(6) 0.023(6)
B2 0.115(7) 0.175(9) 0.113(6) 0.022(6) -0.017(5) 0.048(6)
C1 0.035(6) 0.043(7) 0.030(6) 0.008(5) 0.000(5) 0.002(5)
C2 0.039(6) 0.010(4) 0.035(6) 0.005(4) 0.004(5) -0.002(4)
C3 0.051(7) 0.041(7) 0.046(7) 0.028(6) -0.002(6) 0.003(6)
C4 0.050(8) 0.045(7) 0.041(7) 0.027(6) -0.011(6) -0.005(5)
C5 0.056(8) 0.038(7) 0.043(7) 0.011(6) 0.013(6) -0.003(5)
C6 0.056(8) 0.029(6) 0.034(6) 0.009(5) 0.005(6) 0.002(5)
C7 0.046(7) 0.036(6) 0.026(5) 0.011(5) 0.009(5) 0.005(5)
C8 0.076(10) 0.054(8) 0.031(6) 0.037(7) 0.004(6) 0.007(6)
C9 0.087(12) 0.103(13) 0.030(7) 0.075(11) -0.004(7) -0.001(7)
C10 0.077(10) 0.061(9) 0.030(6) 0.029(8) 0.006(6) 0.004(6)
C11 0.034(6) 0.017(5) 0.037(6) 0.006(4) -0.004(4) -0.001(4)
C12 0.038(5) 0.017(4) 0.024(5) 0.010(4) 0.008(4) 0.002(4)
C13 0.051(7) 0.047(7) 0.032(6) 0.023(6) -0.011(5) -0.003(5)
C14 0.055(7) 0.038(6) 0.025(5) 0.021(5) 0.000(5) -0.007(4)
C15 0.047(7) 0.032(6) 0.060(9) 0.023(5) 0.014(6) 0.017(6)
C16 0.036(6) 0.034(6) 0.045(7) 0.015(5) -0.002(5) 0.000(5)
C17 0.025(5) 0.032(5) 0.032(6) 0.008(4) 0.005(4) -0.001(4)
C18 0.051(7) 0.049(7) 0.038(7) 0.014(6) 0.013(6) 0.008(6)
C19 0.071(10) 0.060(9) 0.043(7) 0.032(7) 0.015(7) 0.002(6)
C20 0.057(8) 0.051(8) 0.043(8) 0.016(6) 0.003(6) -0.010(6)
C21 0.053(7) 0.034(6) 0.030(6) 0.008(5) 0.000(5) -0.008(5)
C22 0.040(6) 0.029(5) 0.028(5) 0.012(4) -0.002(4) -0.001(4)
C23 0.076(9) 0.025(6) 0.040(7) 0.019(6) -0.001(6) -0.003(5)
C24 0.119(15) 0.045(8) 0.037(7) 0.045(9) -0.011(8) 0.005(6)
C25 0.082(11) 0.062(9) 0.026(6) 0.028(8) -0.008(7) 0.000(6)
C26 0.048(7) 0.037(6) 0.034(6) -0.002(5) 0.015(5) -0.006(5)
C27 0.036(6) 0.041(6) 0.044(7) 0.015(5) 0.012(5) 0.003(5)
C28 0.081(11) 0.041(8) 0.048(8) -0.007(7) 0.027(8) -0.013(6)
C29 0.058(9) 0.081(12) 0.042(8) -0.014(9) 0.003(7) -0.013(8)
C30 0.062(9) 0.070(10) 0.029(6) 0.000(8) 0.009(6) 0.000(6)
C31 0.105(10) 0.097(9) 0.091(9) 0.051(7) -0.002(7) 0.007(7)
C32 0.108(10) 0.098(9) 0.092(9) 0.049(7) 0.000(8) 0.007(8)
F1 0.189(9) 0.168(9) 0.108(6) 0.095(8) 0.020(6) 0.021(6)
F2 0.189(9) 0.167(9) 0.108(6) 0.095(8) 0.022(6) 0.023(6)
F3 0.185(10) 0.163(9) 0.100(7) 0.097(8) 0.020(7) 0.026(6)
F4 0.186(10) 0.164(9) 0.105(7) 0.096(8) 0.023(7) 0.023(7)
F5 0.118(7) 0.176(10) 0.119(7) 0.023(6) -0.014(6) 0.045(7)
F6 0.111(7) 0.170(10) 0.108(7) 0.022(6) -0.019(5) 0.051(7)
F7 0.116(7) 0.175(10) 0.116(7) 0.019(6) -0.020(6) 0.046(7)
F8 0.117(7) 0.181(10) 0.113(7) 0.022(6) -0.015(6) 0.046(7)
N1 0.035(5) 0.027(4) 0.029(5) 0.009(4) -0.003(4) 0.004(4)
N2 0.033(5) 0.019(4) 0.033(5) 0.006(3) 0.002(4) 0.004(3)
N3 0.027(4) 0.028(4) 0.042(5) 0.005(3) -0.004(4) 0.005(4)
N4 0.067(8) 0.041(6) 0.029(5) 0.013(5) 0.004(5) 0.002(4)
N5 0.040(5) 0.026(4) 0.044(6) 0.010(4) 0.016(5) 0.005(4)
N6 0.070(8) 0.050(7) 0.035(6) -0.001(6) 0.001(6) 0.008(5)
N7 0.037(5) 0.024(5) 0.050(6) 0.014(4) -0.003(4) -0.003(4)
N8 0.062(7) 0.031(5) 0.028(5) 0.014(5) -0.015(5) -0.004(4)
N9 0.046(6) 0.042(6) 0.059(7) 0.017(5) 0.012(5) 0.010(5)
N10 0.105(10) 0.097(9) 0.091(9) 0.051(7) -0.002(7) 0.006(7)
O1 0.040(4) 0.018(3) 0.046(5) 0.005(3) 0.014(4) -0.003(3)
O2 0.044(5) 0.038(4) 0.040(5) 0.024(4) 0.011(4) 0.002(4)
O3 0.049(5) 0.031(4) 0.038(5) 0.015(3) -0.016(4) -0.009(3)
O4 0.030(4) 0.027(4) 0.043(5) 0.009(3) 0.006(3) 0.000(3)
O5 0.043(4) 0.037(4) 0.025(4) 0.010(3) -0.006(3) -0.003(3)
O6 0.047(4) 0.022(3) 0.029(4) 0.016(3) -0.001(3) 0.002(3)
P1 0.0300(13) 0.0174(12) 0.0339(14) 0.0061(9) 0.0034(10) 0.0026(10)
P2 0.0309(13) 0.0172(11) 0.0282(13) 0.0094(10) -0.0024(10) -0.0013(9)
P3 0.0274(12) 0.0208(12) 0.0287(13) 0.0051(9) -0.0042(10) -0.0015(10)

loop_
_atom_type_symbol
_atom_type_description
_atom_type_scat_dispersion_real
_atom_type_scat_dispersion_imag
_atom_type_scat_source
C C 0.0033 0.0016 'International Tables Vol C Tables 4.2.6.8 and 6.1.1.4'
H H 0.0000 0.0000 'International Tables Vol C Tables 4.2.6.8 and 6.1.1.4'
Ag Ag -0.8971 1.1015 'International Tables Vol C Tables 4.2.6.8 and 6.1.1.4'
B B 0.0013 0.0007 'International Tables Vol C Tables 4.2.6.8 and 6.1.1.4'
F F 0.0171 0.0103 'International Tables Vol C Tables 4.2.6.8 and 6.1.1.4'
N N 0.0061 0.0033 'International Tables Vol C Tables 4.2.6.8 and 6.1.1.4'
O O 0.0106 0.0060 'International Tables Vol C Tables 4.2.6.8 and 6.1.1.4'
P P 0.1023 0.0942 'International Tables Vol C Tables 4.2.6.8 and 6.1.1.4'

loop_
_geom_angle_atom_site_label_1
_geom_angle_atom_site_label_2
_geom_angle_atom_site_label_3
_geom_angle_site_symmetry_1
_geom_angle_site_symmetry_3
_geom_angle
N8 Ag1 N4 . 1_666 138.6(5)
N8 Ag1 N6 . 1_665 126.8(4)
N4 Ag1 N6 1_666 1_665 89.8(5)
N8 Ag1 N10 . . 98.2(6)
N4 Ag1 N10 1_666 . 98.3(6)
N6 Ag1 N10 1_665 . 93.2(7)
N7 Ag2 N5 . 1_645 170.2(4)
F1 B1 F4 . . 140.(6)
F1 B1 F3 . . 107.(4)
F4 B1 F3 . . 109.(4)
F1 B1 F2 . . 91.(3)
F4 B1 F2 . . 101.(3)
F3 B1 F2 . . 99.(4)
F6 B2 F8 . . 115.(4)
F6 B2 F5 . . 124.(5)
F8 B2 F5 . . 109.(4)
F6 B2 F7 . . 108.(4)
F8 B2 F7 . . 102.(4)
F5 B2 F7 . . 95.(3)
N7 C1 C2 . . 121.8(11)
N7 C1 H1 . . 119.1
C2 C1 H1 . . 119.1
C3 C2 C1 . . 120.8(11)
C3 C2 O1 . . 121.1(11)
C1 C2 O1 . . 118.1(10)
C2 C3 C4 . . 118.5(12)
C2 C3 H3 . . 120.8
C4 C3 H3 . . 120.8
C5 C4 C3 . . 119.7(13)
C5 C4 H4 . . 120.1
C3 C4 H4 . . 120.1
C4 C5 N7 . . 121.8(13)
C4 C5 H5 . . 119.1
N7 C5 H5 . . 119.1
N4 C6 C7 . . 123.5(13)
N4 C6 H6 . . 118.3
C7 C6 H6 . . 118.3
C8 C7 C6 . . 120.2(13)
C8 C7 O5 . . 122.2(12)
C6 C7 O5 . . 117.3(12)
C7 C8 C9 . . 117.5(14)
C7 C8 H8 . . 121.2
C9 C8 H8 . . 121.2
C10 C9 C8 . . 118.7(13)
C10 C9 H9 . . 120.6
C8 C9 H9 . . 120.6
N4 C10 C9 . . 122.1(14)
N4 C10 H10 . . 119.0
C9 C10 H10 . . 119.0
N5 C11 C12 . . 122.2(11)
N5 C11 H11 . . 118.9
C12 C11 H11 . . 118.9
C11 C12 C13 . . 120.2(11)
C11 C12 O6 . . 114.9(9)
C13 C12 O6 . . 124.5(11)
C12 C13 C14 . . 117.3(12)
C12 C13 H13 . . 121.3
C14 C13 H13 . . 121.3
C15 C14 C13 . . 115.9(12)
C15 C14 H14 . . 122.1
C13 C14 H14 . . 122.1
N5 C15 C14 . . 127.7(13)
N5 C15 H15 . . 116.2
C14 C15 H15 . . 116.2
N9 C16 C17 . . 124.0(13)
N9 C16 H16 . . 118.0
C17 C16 H16 . . 118.0
C18 C17 C16 . . 120.7(12)
C18 C17 O4 . . 119.9(11)
C16 C17 O4 . . 119.4(10)
C17 C18 C19 . . 115.8(14)
C17 C18 H18 . . 122.1
C19 C18 H18 . . 122.1
C20 C19 C18 . . 120.6(15)
C20 C19 H19 . . 119.7
C18 C19 H19 . . 119.7
N9 C20 C19 . . 123.2(14)
N9 C20 H20 . . 118.4
C19 C20 H20 . . 118.4
N8 C21 C22 . . 120.9(12)
N8 C21 H21 . . 119.6
C22 C21 H21 . . 119.6
C23 C22 O3 . . 126.4(11)
C23 C22 C21 . . 120.1(12)
O3 C22 C21 . . 113.5(10)
C22 C23 C24 . . 118.4(12)
C22 C23 H23 . . 120.8
C24 C23 H23 . . 120.8
C25 C24 C23 . . 118.2(13)
C25 C24 H24 . . 120.9
C23 C24 H24 . . 120.9
N8 C25 C24 . . 123.4(13)
N8 C25 H25 . . 118.3
C24 C25 H25 . . 118.3
N6 C26 C27 . . 123.0(12)
N6 C26 H26 . . 118.5
C27 C26 H26 . . 118.5
C28 C27 C26 . . 120.6(14)
C28 C27 O2 . . 120.3(13)
C26 C27 O2 . . 119.1(12)
C27 C28 C29 . . 116.4(15)
C27 C28 H28 . . 121.8
C29 C28 H28 . . 121.8
C30 C29 C28 . . 119.9(14)
C30 C29 H29 . . 120.0
C28 C29 H29 . . 120.0
N6 C30 C29 . . 122.9(15)
N6 C30 H30 . . 118.6
C29 C30 H30 . . 118.6
N10 C31 C32 . . 179.(3)
C31 C32 H32A . . 109.5
C31 C32 H32B . . 109.5
H32A C32 H32B . . 109.5
C31 C32 H32C . . 109.5
H32A C32 H32C . . 109.5
H32B C32 H32C . . 109.5
P3 N1 P1 . . 120.1(6)
P2 N2 P3 . . 120.2(5)
P2 N3 P1 . . 122.1(6)
C6 N4 C10 . . 117.8(13)
C6 N4 Ag1 . 1_444 122.5(11)
C10 N4 Ag1 . 1_444 116.9(9)
C15 N5 C11 . . 116.8(11)
C15 N5 Ag2 . 1_465 121.4(9)
C11 N5 Ag2 . 1_465 121.5(8)
C26 N6 C30 . . 117.0(13)
C26 N6 Ag1 . 1_445 127.4(10)
C30 N6 Ag1 . 1_445 115.2(10)
C1 N7 C5 . . 117.3(11)
C1 N7 Ag2 . . 119.4(8)
C5 N7 Ag2 . . 122.6(9)
C25 N8 C21 . . 119.0(12)
C25 N8 Ag1 . . 126.0(10)
C21 N8 Ag1 . . 114.3(8)
C16 N9 C20 . . 115.7(12)
C31 N10 Ag1 . . 125.(2)
C2 O1 P1 . . 120.7(7)
C27 O2 P1 . . 121.6(8)
C22 O3 P3 . . 129.3(8)
C17 O4 P3 . . 118.6(7)
C7 O5 P2 . . 127.8(8)
C12 O6 P2 . . 125.6(6)
N3 P1 O1 . . 110.9(5)
N3 P1 N1 . . 117.3(5)
O1 P1 N1 . . 109.3(5)
N3 P1 O2 . . 108.7(5)
O1 P1 O2 . . 98.6(5)
N1 P1 O2 . . 110.5(5)
N3 P2 O5 . . 112.0(5)
N3 P2 O6 . . 111.0(5)
O5 P2 O6 . . 98.1(4)
N3 P2 N2 . . 118.4(5)
O5 P2 N2 . . 104.8(5)
O6 P2 N2 . . 110.4(5)
N1 P3 O3 . . 111.0(5)
N1 P3 N2 . . 118.4(5)
O3 P3 N2 . . 104.4(5)
N1 P3 O4 . . 110.5(5)
O3 P3 O4 . . 100.0(5)
N2 P3 O4 . . 110.8(5)

loop_
_geom_bond_atom_site_label_1
_geom_bond_atom_site_label_2
_geom_bond_site_symmetry_2
_geom_bond_distance
Ag1 N8 . 2.264(11)
Ag1 N4 1_666 2.307(13)
Ag1 N6 1_665 2.436(12)
Ag1 N10 . 2.57(2)
Ag2 N7 . 2.192(10)
Ag2 N5 1_645 2.203(11)
B1 F1 . 1.24(5)
B1 F4 . 1.31(6)
B1 F3 . 1.39(6)
B1 F2 . 1.52(6)
B2 F6 . 1.27(4)
B2 F8 . 1.29(5)
B2 F5 . 1.30(6)
B2 F7 . 1.43(5)
C1 N7 . 1.330(17)
C1 C2 . 1.373(18)
C1 H1 . 0.93
C2 C3 . 1.357(18)
C2 O1 . 1.414(14)
C3 C4 . 1.37(2)
C3 H3 . 0.93
C4 C5 . 1.36(2)
C4 H4 . 0.93
C5 N7 . 1.387(19)
C5 H5 . 0.93
C6 N4 . 1.318(18)
C6 C7 . 1.378(19)
C6 H6 . 0.93
C7 C8 . 1.340(19)
C7 O5 . 1.385(15)
C8 C9 . 1.43(2)
C8 H8 . 0.93
C9 C10 . 1.37(2)
C9 H9 . 0.93
C10 N4 . 1.35(2)
C10 H10 . 0.93
C11 N5 . 1.344(16)
C11 C12 . 1.355(16)
C11 H11 . 0.93
C12 C13 . 1.375(17)
C12 O6 . 1.412(14)
C13 C14 . 1.39(2)
C13 H13 . 0.93
C14 C15 . 1.38(2)
C14 H14 . 0.93
C15 N5 . 1.243(19)
C15 H15 . 0.93
C16 N9 . 1.297(19)
C16 C17 . 1.392(17)
C16 H16 . 0.93
C17 C18 . 1.368(19)
C17 O4 . 1.402(14)
C18 C19 . 1.38(2)
C18 H18 . 0.93
C19 C20 . 1.37(2)
C19 H19 . 0.93
C20 N9 . 1.37(2)
C20 H20 . 0.93
C21 N8 . 1.348(17)
C21 C22 . 1.395(17)
C21 H21 . 0.93
C22 C23 . 1.374(17)
C22 O3 . 1.376(14)
C23 C24 . 1.39(2)
C23 H23 . 0.93
C24 C25 . 1.39(2)
C24 H24 . 0.93
C25 N8 . 1.316(19)
C25 H25 . 0.93
C26 N6 . 1.309(19)
C26 C27 . 1.365(19)
C26 H26 . 0.93
C27 C28 . 1.35(2)
C27 O2 . 1.396(17)
C28 C29 . 1.38(3)
C28 H28 . 0.93
C29 C30 . 1.35(3)
C29 H29 . 0.93
C30 N6 . 1.33(2)
C30 H30 . 0.93
C31 N10 . 1.05(3)
C31 C32 . 1.45(4)
C32 H32A . 0.96
C32 H32B . 0.96
C32 H32C . 0.96
N1 P3 . 1.583(9)
N1 P1 . 1.592(10)
N2 P2 . 1.583(9)
N2 P3 . 1.589(9)
N3 P2 . 1.561(10)
N3 P1 . 1.569(10)
N4 Ag1 1_444 2.307(13)
N5 Ag2 1_465 2.203(11)
N6 Ag1 1_445 2.436(12)
O1 P1 . 1.585(7)
O2 P1 . 1.604(9)
O3 P3 . 1.584(8)
O4 P3 . 1.590(8)
O5 P2 . 1.580(9)
O6 P2 . 1.582(8)

loop_
_geom_hbond_atom_site_label_D
_geom_hbond_atom_site_label_H
_geom_hbond_atom_site_label_A
_geom_hbond_site_symmetry_A
_geom_hbond_distance_DH
_geom_hbond_distance_HA
_geom_hbond_distance_DA
_geom_hbond_angle_DHA
C1 H1 F8 . 0.93 2.45 3.30(2) 152.2
C5 H5 F3 1_545 0.93 2.59 3.52(3) 171.1
C8 H8 O6 . 0.93 2.41 2.942(16) 116.5
C9 H9 F4 1_455 0.93 2.61 3.42(3) 145.9
C10 H10 F6 1_454 0.93 2.42 3.20(3) 141.8
C11 H11 F1 1_455 0.93 2.44 3.18(3) 136.4
C13 H13 F7 1_565 0.93 2.62 3.13(2) 114.5
C16 H16 F8 . 0.93 2.51 3.26(3) 138.2
C18 H18 F2 . 0.93 2.42 3.09(3) 128.5
C21 H21 F6 1_565 0.93 2.30 3.14(3) 149.4
C21 H21 F7 1_565 0.93 2.60 3.44(3) 150.7
C32 H32B F6 1_665 0.96 2.43 3.30(4) 150.6
C32 H32B F7 1_665 0.96 2.53 3.42(4) 154.5
